data_7215848
loop_
_publ_author_name
'Zhuang, Gui-lin'
'Tan, Li'
'Chen, Wu-lin'
'Bai, Jia-qi'
'Zhong, Xing'
'Wang, Jian-guo'

_publ_section_title
;
 Synthesis, properties, and magnetism--structure relationship of
 lanthanide-based metal--organic frameworks with (ethylenedithio)acetic
 acid
;
_journal_issue 30
_journal_name_full CrystEngComm
_journal_page_first 6963
_journal_paper_doi 10.1039/C4CE00573B
_journal_volume 16
_journal_year 2014
_chemical_formula_sum 'C12 H23 La N O9 S3'
_chemical_formula_weight 560.40
_chemical_name_systematic
; 
 ? 
;
_space_group_IT_number 2
_symmetry_cell_setting triclinic
_symmetry_space_group_name_Hall '-P 1'
_symmetry_space_group_name_H-M 'P -1'
_atom_sites_solution_hydrogens geom
_atom_sites_solution_primary direct
_atom_sites_solution_secondary difmap
_audit_creation_method SHELXL-97
_cell_angle_alpha 77.317(3)
_cell_angle_beta 68.681(4)
_cell_angle_gamma 79.250(3)
_cell_formula_units_Z 2
_cell_length_a 9.1258(3)
_cell_length_b 11.1380(4)
_cell_length_c 11.3262(4)
_cell_measurement_reflns_used 6048
_cell_measurement_temperature 298(2)
_cell_measurement_theta_max 29.1676
_cell_measurement_theta_min 2.9303
_cell_volume 1039.05(7)
_computing_cell_refinement CrysAlisPro
_computing_data_collection CrysAlisPro
_computing_data_reduction CrysAlisPro
_computing_structure_refinement 'SHELXL-97 (Sheldrick, 1997)'
_computing_structure_solution 'SHELXS-97 (Sheldrick, 1990)'
_diffrn_ambient_temperature 298(2)
_diffrn_measured_fraction_theta_full 0.998
_diffrn_measured_fraction_theta_max 0.998
_diffrn_measurement_device_type 'Xcalibur, Eos, Gemini ultra'
_diffrn_radiation_monochromator graphite
_diffrn_radiation_source 'fine-focus sealed tube'
_diffrn_radiation_type MoK\a
_diffrn_radiation_wavelength 0.71073
_diffrn_reflns_av_R_equivalents 0.0206
_diffrn_reflns_av_sigmaI/netI 0.0232
_diffrn_reflns_limit_h_max 11
_diffrn_reflns_limit_h_min -11
_diffrn_reflns_limit_k_max 13
_diffrn_reflns_limit_k_min -13
_diffrn_reflns_limit_l_max 13
_diffrn_reflns_limit_l_min -13
_diffrn_reflns_number 10548
_diffrn_reflns_theta_full 26.00
_diffrn_reflns_theta_max 26.00
_diffrn_reflns_theta_min 2.94
_exptl_absorpt_coefficient_mu 2.398
_exptl_absorpt_correction_T_max 0.6455
_exptl_absorpt_correction_T_min 0.4116
_exptl_absorpt_correction_type multi-scan
_exptl_crystal_density_diffrn 1.791
_exptl_crystal_density_method 'not measured'
_exptl_crystal_F_000 558
_exptl_crystal_size_max 0.45
_exptl_crystal_size_mid 0.30
_exptl_crystal_size_min 0.20
_refine_diff_density_max 3.062
_refine_diff_density_min -0.766
_refine_diff_density_rms 0.101
_refine_ls_extinction_method none
_refine_ls_goodness_of_fit_ref 1.015
_refine_ls_hydrogen_treatment mixed
_refine_ls_matrix_type full
_refine_ls_number_parameters 235
_refine_ls_number_reflns 4081
_refine_ls_number_restraints 0
_refine_ls_restrained_S_all 1.015
_refine_ls_R_factor_all 0.0279
_refine_ls_R_factor_gt 0.0262
_refine_ls_shift/su_max 0.019
_refine_ls_shift/su_mean 0.001
_refine_ls_structure_factor_coef Fsqd
_refine_ls_weighting_details 'calc w=1/[\s^2^(Fo^2^)+(0.0432P)^2^+1.9499P] where P=(Fo^2^+2Fc^2^)/3'
_refine_ls_weighting_scheme calc
_refine_ls_wR_factor_gt 0.0721
_refine_ls_wR_factor_ref 0.0738
_reflns_number_gt 3868
_reflns_number_total 4081
_reflns_threshold_expression >2sigma(I)
_cod_data_source_file c4ce00573b2.cif
_cod_data_source_block compound1
_cod_depositor_comments
;
The following automatic conversions were performed:

'_symmetry_cell_setting' value 'Triclinic' changed to 'triclinic'
according to
/usr/data/users/saulius/crontab/automatic-downloads/rss-feeds/RSC/lib/dictionaries/cif_core.dic
dictionary named 'cif_core.dic' version 2.4.2 from 2011-04-26.

Automatic conversion script
Id: cif_fix_values 2281 2013-09-26 08:29:07Z andrius 

 Adding full bibliography for 7215848--7215852.cif.
;
_cod_original_cell_volume 1039.05(6)
_cod_original_sg_symbol_H-M 'P-1   '
_cod_database_code 7215848

loop_
_symmetry_equiv_pos_as_xyz
'x, y, z'
'-x, -y, -z'

loop_
_atom_site_label
_atom_site_type_symbol
_atom_site_fract_x
_atom_site_fract_y
_atom_site_fract_z
_atom_site_U_iso_or_equiv
_atom_site_adp_type
_atom_site_occupancy
_atom_site_symmetry_multiplicity
_atom_site_calc_flag
_atom_site_refinement_flags
La1 La 1.234632(18) 0.519220(16) -0.481599(16) 0.02126(8) Uani 1 1 d .
S1 S 1.19640(11) 0.61900(9) -0.00391(8) 0.0328(2) Uani 1 1 d .
S2 S 1.41181(12) 0.23535(9) -0.06025(9) 0.0393(2) Uani 1 1 d .
S3 S 1.34838(19) 0.05074(13) -0.62364(18) 0.0715(4) Uani 1 1 d .
O1 O 1.0675(3) 0.5467(2) 0.3764(2) 0.0288(5) Uani 1 1 d .
O6 O 1.4169(3) 0.4003(2) -0.6683(2) 0.0315(5) Uani 1 1 d .
O2 O 0.9277(3) 0.5756(3) 0.2498(2) 0.0382(6) Uani 1 1 d .
O2W O 1.2794(3) 0.6349(3) -0.3305(3) 0.0398(6) Uani 1 1 d .
O5 O 1.2367(3) 0.2927(2) -0.5177(3) 0.0351(6) Uani 1 1 d .
O1W O 1.0356(3) 0.7118(3) -0.4361(3) 0.0446(7) Uani 1 1 d .
O3 O 1.6481(3) 0.3083(2) -0.3342(3) 0.0350(6) Uani 1 1 d .
O4 O 1.4534(3) 0.3952(2) -0.4049(2) 0.0344(6) Uani 1 1 d .
C7 C 1.4135(7) 0.0126(6) -0.4826(7) 0.0772(17) Uani 1 1 d .
H7A H 1.3759 0.0811 -0.4349 0.093 Uiso 1 1 calc R
H7B H 1.3661 -0.0597 -0.4269 0.093 Uiso 1 1 calc R
C2 C 1.2060(4) 0.6003(3) 0.1546(3) 0.0273(7) Uani 1 1 d .
H2A H 1.2885 0.5334 0.1627 0.033 Uiso 1 1 calc R
H2B H 1.2382 0.6755 0.1628 0.033 Uiso 1 1 calc R
C4 C 1.3811(4) 0.3979(4) -0.0471(4) 0.0342(8) Uani 1 1 d .
H4A H 1.4189 0.4070 0.0198 0.041 Uiso 1 1 calc R
H4B H 1.4452 0.4427 -0.1274 0.041 Uiso 1 1 calc R
C3 C 1.2105(4) 0.4577(4) -0.0172(4) 0.0334(8) Uani 1 1 d .
H3A H 1.1446 0.4138 0.0628 0.040 Uiso 1 1 calc R
H3B H 1.1720 0.4520 -0.0849 0.040 Uiso 1 1 calc R
C5 C 1.3920(4) 0.2431(4) -0.2148(4) 0.0333(8) Uani 1 1 d .
H5A H 1.4084 0.1596 -0.2331 0.040 Uiso 1 1 calc R
H5B H 1.2846 0.2775 -0.2100 0.040 Uiso 1 1 calc R
C8 C 1.4156(7) 0.1962(4) -0.6980(5) 0.0559(12) Uani 1 1 d .
H8A H 1.5300 0.1857 -0.7217 0.067 Uiso 1 1 calc R
H8B H 1.3911 0.2209 -0.7770 0.067 Uiso 1 1 calc R
C1 C 1.0560(4) 0.5733(3) 0.2654(3) 0.0230(6) Uani 1 1 d .
C9 C 1.3504(4) 0.3021(3) -0.6215(4) 0.0307(7) Uani 1 1 d .
C6 C 1.5060(4) 0.3200(3) -0.3246(3) 0.0251(6) Uani 1 1 d .
O7 O 1.0826(6) 0.8426(4) -0.2721(4) 0.0826(13) Uani 1 1 d .
N1 N 0.9283(5) 0.9970(3) -0.1722(4) 0.0539(10) Uani 1 1 d .
C10 C 0.9896(6) 0.8824(4) -0.1746(6) 0.0584(13) Uani 1 1 d .
H10A H 0.9620 0.8265 -0.0980 0.070 Uiso 1 1 calc R
C11 C 0.8203(8) 1.0383(6) -0.0541(7) 0.087(2) Uani 1 1 d .
H11A H 0.8064 0.9695 0.0154 0.131 Uiso 1 1 calc R
H11B H 0.7198 1.0713 -0.0642 0.131 Uiso 1 1 calc R
H11C H 0.8635 1.1014 -0.0355 0.131 Uiso 1 1 calc R
C12 C 0.9616(10) 1.0890(6) -0.2883(7) 0.101(3) Uani 1 1 d .
H12A H 1.0320 1.0506 -0.3597 0.152 Uiso 1 1 calc R
H12B H 1.0103 1.1536 -0.2780 0.152 Uiso 1 1 calc R
H12C H 0.8645 1.1237 -0.3039 0.152 Uiso 1 1 calc R

loop_
_atom_site_aniso_label
_atom_site_aniso_U_11
_atom_site_aniso_U_22
_atom_site_aniso_U_33
_atom_site_aniso_U_23
_atom_site_aniso_U_13
_atom_site_aniso_U_12
La1 0.01629(10) 0.03041(12) 0.01831(11) -0.00750(7) -0.00712(7) 0.00102(7)
S1 0.0356(5) 0.0405(5) 0.0189(4) -0.0032(3) -0.0079(3) -0.0009(4)
S2 0.0448(5) 0.0387(5) 0.0292(5) -0.0009(4) -0.0106(4) -0.0019(4)
S3 0.0784(9) 0.0455(7) 0.1022(12) -0.0257(7) -0.0389(9) -0.0020(6)
O1 0.0239(11) 0.0458(14) 0.0178(11) -0.0034(10) -0.0091(9) -0.0047(10)
O6 0.0260(12) 0.0373(14) 0.0316(13) -0.0098(11) -0.0092(10) -0.0012(10)
O2 0.0202(12) 0.0719(19) 0.0229(12) -0.0049(12) -0.0084(10) -0.0076(11)
O2W 0.0281(13) 0.0561(17) 0.0453(16) -0.0288(13) -0.0180(12) 0.0062(11)
O5 0.0270(12) 0.0356(14) 0.0414(15) -0.0096(11) -0.0096(11) -0.0004(10)
O1W 0.0331(14) 0.0464(16) 0.065(2) -0.0284(14) -0.0257(14) 0.0113(12)
O3 0.0231(12) 0.0432(15) 0.0371(14) 0.0007(11) -0.0119(11) -0.0050(10)
O4 0.0297(13) 0.0435(14) 0.0280(13) -0.0026(11) -0.0131(11) 0.0032(11)
C7 0.069(4) 0.064(3) 0.090(5) -0.008(3) -0.021(3) -0.005(3)
C2 0.0219(15) 0.0389(19) 0.0216(16) -0.0063(13) -0.0066(13) -0.0047(13)
C4 0.0292(18) 0.046(2) 0.0284(18) -0.0125(16) -0.0069(15) -0.0041(15)
C3 0.0277(17) 0.049(2) 0.0273(18) -0.0116(15) -0.0095(14) -0.0072(15)
C5 0.0298(17) 0.0368(19) 0.0343(19) -0.0055(15) -0.0105(15) -0.0073(14)
C8 0.079(3) 0.040(2) 0.047(3) -0.020(2) -0.017(2) 0.005(2)
C1 0.0219(15) 0.0265(16) 0.0214(16) -0.0061(12) -0.0084(12) 0.0004(12)
C9 0.0272(17) 0.0349(18) 0.0337(19) -0.0094(15) -0.0180(15) 0.0078(14)
C6 0.0251(16) 0.0276(16) 0.0242(16) -0.0086(13) -0.0092(13) -0.0004(12)
O7 0.108(3) 0.064(2) 0.092(3) -0.049(2) -0.055(3) 0.036(2)
N1 0.056(2) 0.0357(19) 0.070(3) -0.0165(18) -0.024(2) 0.0080(16)
C10 0.067(3) 0.039(2) 0.081(4) -0.023(2) -0.037(3) 0.007(2)
C11 0.080(4) 0.060(3) 0.099(5) -0.029(3) -0.002(4) 0.006(3)
C12 0.123(6) 0.063(4) 0.089(5) 0.002(4) -0.030(5) 0.030(4)

loop_
_atom_type_symbol
_atom_type_description
_atom_type_scat_dispersion_real
_atom_type_scat_dispersion_imag
_atom_type_scat_source
C C 0.0033 0.0016 'International Tables Vol C Tables 4.2.6.8 and 6.1.1.4'
H H 0.0000 0.0000 'International Tables Vol C Tables 4.2.6.8 and 6.1.1.4'
N N 0.0061 0.0033 'International Tables Vol C Tables 4.2.6.8 and 6.1.1.4'
O O 0.0106 0.0060 'International Tables Vol C Tables 4.2.6.8 and 6.1.1.4'
S S 0.1246 0.1234 'International Tables Vol C Tables 4.2.6.8 and 6.1.1.4'
La La -0.2871 2.4523 'International Tables Vol C Tables 4.2.6.8 and 6.1.1.4'

loop_
_geom_angle_atom_site_label_1
_geom_angle_atom_site_label_2
_geom_angle_atom_site_label_3
_geom_angle
_geom_angle_site_symmetry_1
_geom_angle_site_symmetry_3
O4 La1 O1 148.91(8) . 1_554
O4 La1 O2W 71.82(9) . .
O1 La1 O2W 139.14(8) 1_554 .
O4 La1 O1W 138.53(9) . .
O1 La1 O1W 72.54(9) 1_554 .
O2W La1 O1W 67.00(8) . .
O4 La1 O3 108.67(8) . 2_864
O1 La1 O3 76.27(8) 1_554 2_864
O2W La1 O3 87.94(9) . 2_864
O1W La1 O3 75.02(10) . 2_864
O4 La1 O2 79.35(8) . 2_765
O1 La1 O2 108.74(7) 1_554 2_765
O2W La1 O2 73.20(9) . 2_765
O1W La1 O2 84.37(10) . 2_765
O3 La1 O2 156.36(10) 2_864 2_765
O4 La1 O6 74.40(8) . .
O1 La1 O6 77.30(8) 1_554 .
O2W La1 O6 135.38(8) . .
O1W La1 O6 142.20(9) . .
O3 La1 O6 76.12(8) 2_864 .
O2 La1 O6 127.39(9) 2_765 .
O4 La1 O5 76.30(8) . .
O1 La1 O5 75.64(8) 1_554 .
O2W La1 O5 141.62(9) . .
O1W La1 O5 137.90(8) . .
O3 La1 O5 122.75(9) 2_864 .
O2 La1 O5 80.46(9) 2_765 .
O6 La1 O5 49.54(8) . .
O4 La1 O1 120.61(8) . 2_765
O1 La1 O1 60.64(8) 1_554 2_765
O2W La1 O1 108.68(8) . 2_765
O1W La1 O1 70.27(9) . 2_765
O3 La1 O1 130.65(7) 2_864 2_765
O2 La1 O1 48.11(7) 2_765 2_765
O6 La1 O1 113.32(7) . 2_765
O5 La1 O1 70.38(8) . 2_765
O4 La1 O4 62.32(9) . 2_864
O1 La1 O4 118.08(7) 1_554 2_864
O2W La1 O4 70.00(8) . 2_864
O1W La1 O4 106.31(9) . 2_864
O3 La1 O4 46.58(7) 2_864 2_864
O2 La1 O4 133.10(7) 2_765 2_864
O6 La1 O4 68.85(8) . 2_864
O5 La1 O4 112.73(8) . 2_864
O1 La1 O4 176.51(7) 2_765 2_864
O4 La1 C9 73.83(9) . .
O1 La1 C9 75.08(8) 1_554 .
O2W La1 C9 145.46(8) . .
O1W La1 C9 147.53(9) . .
O3 La1 C9 99.68(10) 2_864 .
O2 La1 C9 103.94(10) 2_765 .
O6 La1 C9 24.91(9) . .
O5 La1 C9 24.63(9) . .
O1 La1 C9 91.78(9) 2_765 .
O4 La1 C9 90.93(9) 2_864 .
O4 La1 C1 100.84(8) . 2_765
O1 La1 C1 85.13(8) 1_554 2_765
O2W La1 C1 89.39(9) . 2_765
O1W La1 C1 74.48(9) . 2_765
O3 La1 C1 147.85(8) 2_864 2_765
O2 La1 C1 23.72(8) 2_765 2_765
O6 La1 C1 125.28(8) . 2_765
O5 La1 C1 76.04(8) . 2_765
O1 La1 C1 24.53(8) 2_765 2_765
O4 La1 C1 156.27(8) 2_864 2_765
C9 La1 C1 100.54(9) . 2_765
C2 S1 C3 99.61(17) . .
C5 S2 C4 101.34(18) . .
C8 S3 C7 102.8(3) . .
C1 O1 La1 149.3(2) . 1_556
C1 O1 La1 91.12(18) . 2_765
La1 O1 La1 119.36(8) 1_556 2_765
C9 O6 La1 94.7(2) . .
C1 O2 La1 99.0(2) . 2_765
C9 O5 La1 94.0(2) . .
C6 O3 La1 104.3(2) . 2_864
C6 O4 La1 153.5(2) . .
C6 O4 La1 87.13(19) . 2_864
La1 O4 La1 117.68(9) . 2_864
C7 C7 S3 112.7(7) 2_854 .
C1 C2 S1 116.6(2) . .
C3 C4 S2 115.2(3) . .
C4 C3 S1 110.5(2) . .
C6 C5 S2 114.2(2) . .
C9 C8 S3 117.5(3) . .
O2 C1 O1 121.1(3) . .
O2 C1 C2 122.5(3) . .
O1 C1 C2 116.4(3) . .
O2 C1 La1 57.33(17) . 2_765
O1 C1 La1 64.35(16) . 2_765
C2 C1 La1 171.8(2) . 2_765
O5 C9 O6 121.8(3) . .
O5 C9 C8 121.7(4) . .
O6 C9 C8 116.5(4) . .
O5 C9 La1 61.41(19) . .
O6 C9 La1 60.42(18) . .
C8 C9 La1 176.9(3) . .
O3 C6 O4 121.5(3) . .
O3 C6 C5 120.0(3) . .
O4 C6 C5 118.4(3) . .
O3 C6 La1 52.87(17) . 2_864
O4 C6 La1 69.00(18) . 2_864
C5 C6 La1 170.7(2) . 2_864
C10 N1 C12 121.2(5) . .
C10 N1 C11 121.6(5) . .
C12 N1 C11 117.1(5) . .
O7 C10 N1 124.2(6) . .

loop_
_geom_bond_atom_site_label_1
_geom_bond_atom_site_label_2
_geom_bond_distance
_geom_bond_site_symmetry_2
La1 O4 2.520(2) .
La1 O1 2.530(2) 1_554
La1 O2W 2.535(3) .
La1 O1W 2.553(3) .
La1 O3 2.564(2) 2_864
La1 O2 2.596(2) 2_765
La1 O6 2.616(2) .
La1 O5 2.639(3) .
La1 O1 2.747(2) 2_765
La1 O4 2.912(3) 2_864
La1 C9 2.998(4) .
La1 C1 3.046(3) 2_765
S1 C2 1.794(3) .
S1 C3 1.812(4) .
S2 C5 1.806(4) .
S2 C4 1.810(4) .
S3 C8 1.763(5) .
S3 C7 1.839(7) .
O1 C1 1.265(4) .
O1 La1 2.530(2) 1_556
O1 La1 2.747(2) 2_765
O6 C9 1.267(4) .
O2 C1 1.241(4) .
O2 La1 2.596(2) 2_765
O5 C9 1.252(5) .
O3 C6 1.246(4) .
O3 La1 2.564(2) 2_864
O4 C6 1.262(4) .
O4 La1 2.912(3) 2_864
C7 C7 1.469(11) 2_854
C2 C1 1.510(4) .
C4 C3 1.521(5) .
C5 C6 1.512(5) .
C8 C9 1.519(6) .
C1 La1 3.046(3) 2_765
C6 La1 3.115(3) 2_864
O7 C10 1.236(7) .
N1 C10 1.296(6) .
N1 C12 1.451(8) .
N1 C11 1.454(7) .
